data_1513327
loop_
_publ_author_name
'Moggach, S. A.'
'Allan, D. R.'
'Lozano-Casal, P.'
'Parsons, S.'

_publ_section_title
;
 High-pressure polymorphism of cyclopentanol (C5H10O): the structure of
 cyclopentanol phase-V at 1.5&#x2005;GPa
;
_journal_coeditor_code XD5001
_journal_issue 5
_journal_name_full 'Journal of Synchrotron Radiation'
_journal_page_first 590
_journal_page_last 597
_journal_paper_doi 10.1107/S0909049505021461
_journal_volume 12
_journal_year 2005
_chemical_formula_moiety 'C5 H10 O1'
_chemical_formula_sum 'C5 H10 O'
_chemical_formula_weight 86.13
_space_group_IT_number 14
_symmetry_cell_setting monoclinic
_symmetry_space_group_name_Hall '-P 2ybc'
_symmetry_space_group_name_H-M 'P 1 21/c 1'
_atom_sites_solution_hydrogens geom
_atom_sites_solution_primary direct
_audit_creation_method CRYSTALS_ver_12.39
_cell_angle_alpha 90
_cell_angle_beta 104.699(8)
_cell_angle_gamma 90
_cell_formula_units_Z 8
_cell_length_a 17.882(3)
_cell_length_b 5.4573(3)
_cell_length_c 9.6817(14)
_cell_measurement_reflns_used 942
_cell_measurement_temperature 293
_cell_measurement_theta_max 45
_cell_measurement_theta_min 8
_cell_volume 913.9(2)
_computing_cell_refinement 'SAINT (Siemens ,1995)'
_computing_data_collection 'SMART (Siemens, 1993)'
_computing_data_reduction 'SAINT (Siemens ,1995)'
_computing_molecular_graphics 'CAMERON (Watkin et al 1996)'
_computing_publication_material 'CRYSTALS (Betteridge et al 2003)'
_computing_structure_refinement 'CRYSTALS (Betteridge et al 2003)'
_computing_structure_solution 'SIR92 (Altomare et al, 1994)'
_diffrn_ambient_temperature 293
_diffrn_measured_fraction_theta_full 0.473
_diffrn_measured_fraction_theta_max 0.419
_diffrn_measurement_device_type 'Bruker SMART'
_diffrn_measurement_method \w
_diffrn_radiation_monochromator graphite
_diffrn_radiation_type 'synchrotron radiation'
_diffrn_radiation_wavelength 0.6777
_diffrn_reflns_av_R_equivalents 0.082
_diffrn_reflns_limit_h_max 14
_diffrn_reflns_limit_h_min -14
_diffrn_reflns_limit_k_max 6
_diffrn_reflns_limit_k_min -6
_diffrn_reflns_limit_l_max 9
_diffrn_reflns_limit_l_min -9
_diffrn_reflns_number 3739
_diffrn_reflns_theta_full 17.468
_diffrn_reflns_theta_max 23.290
_diffrn_reflns_theta_min 3.915
_diffrn_standards_number 0
_exptl_absorpt_coefficient_mu 0.084
_exptl_absorpt_correction_T_max 0.98
_exptl_absorpt_correction_T_min 0.63
_exptl_absorpt_correction_type multi-scan
_exptl_absorpt_process_details 'SADABS (Siemens, 1996)'
_exptl_crystal_colour colourless
_exptl_crystal_density_diffrn 1.252
_exptl_crystal_description block
_exptl_crystal_F_000 384
_exptl_crystal_size_max 0.20
_exptl_crystal_size_mid 0.20
_exptl_crystal_size_min 0.20
_refine_diff_density_max 0.17
_refine_diff_density_min -0.18
_refine_ls_extinction_method None
_refine_ls_goodness_of_fit_ref 0.9318
_refine_ls_hydrogen_treatment mixed
_refine_ls_matrix_type full
_refine_ls_number_parameters 115
_refine_ls_number_reflns 542
_refine_ls_number_restraints 107
_refine_ls_R_factor_all 0.0653
_refine_ls_R_factor_gt 0.0487
_refine_ls_shift/su_max 0.000034
_refine_ls_structure_factor_coef Fsqd
_refine_ls_weighting_details
;
 p=P(6)*max(Fo^2^,0) + (1-P(6))Fc^2^
 Method = SHELXL 97 (Sheldrick, 1997)
 W = 1. / [Sigma^2^(F*)+(P(1)p)^2^+P(2)p+P(4)+P(5)Sin(theta) ]
 P(i) are:
 0.544E-01 1.16 0.00 0.00 0.00 0.333
;
_refine_ls_weighting_scheme calc
_refine_ls_wR_factor_all 0.1278
_refine_ls_wR_factor_gt 0.1143
_refine_ls_wR_factor_ref 0.1278
_reflns_number_gt 418
_reflns_number_total 592
_reflns_threshold_expression I>2.00u(I)
_cod_data_source_file xd5001sup1.cif
_cod_data_source_block CRYSTALS_cif
_cod_depositor_comments
;
The following automatic conversions were performed:

'_symmetry_cell_setting' value 'Monoclinic' changed to 'monoclinic'
according to /home/saulius/struct/CIF-dictionaries/cif_core.dic
dictionary named 'cif_core.dic' version 2.4.2 from 2011-04-26.

Automatic conversion script
Id: cif_fix_values 1891 2012-01-12 08:04:46Z andrius 
;
_cod_original_cell_volume 913.92(19)
_cod_original_sg_symbol_H-M 'P 1 21/c 1 '
_cod_original_formula_sum 'C5 H10 O1'
_cod_database_code 1513327

loop_
_symmetry_equiv_pos_as_xyz
x,y,z
-x,-y,-z
-x,y+1/2,-z+1/2
x,-y+1/2,z+1/2

loop_
_atom_site_label
_atom_site_fract_x
_atom_site_fract_y
_atom_site_fract_z
_atom_site_U_iso_or_equiv
_atom_site_adp_type
_atom_site_occupancy
_atom_site_type_symbol
C1 0.0826(3) -0.1257(6) 0.3901(5) 0.0267 Uani 1.0000 C
C2 0.0685(4) -0.1340(6) 0.2287(5) 0.0295 Uani 1.0000 C
C3 0.1127(4) 0.0870(6) 0.1901(5) 0.0249 Uani 1.0000 C
C4 0.1621(4) 0.1885(6) 0.3310(5) 0.0331 Uani 1.0000 C
C5 0.1623(3) -0.0151(6) 0.4412(5) 0.0263 Uani 1.0000 C
C11 0.3381(5) 0.1631(7) 0.1462(7) 0.0435 Uani 1.0000 C
C12 0.3831(5) 0.0744(7) 0.0383(6) 0.0362 Uani 1.0000 C
C13 0.4258(4) -0.1576(6) 0.1046(6) 0.0344 Uani 1.0000 C
C14 0.4248(4) -0.1520(6) 0.2588(6) 0.0320 Uani 1.0000 C
C15 0.3467(4) -0.0390(6) 0.2582(6) 0.0317 Uani 1.0000 C
O6 0.2204(3) -0.1925(4) 0.4313(4) 0.0330 Uani 1.0000 O
O16 0.2872(3) -0.2201(6) 0.2118(4) 0.0401 Uani 1.0000 O
H11 0.0812 -0.2942 0.4299 0.0340 Uiso 1.0000 H
H12 0.0431 -0.0207 0.4185 0.0340 Uiso 1.0000 H
H21 0.0887 -0.2904 0.1983 0.0347 Uiso 1.0000 H
H22 0.0120 -0.1196 0.1818 0.0347 Uiso 1.0000 H
H31 0.1464 0.0338 0.1275 0.0319 Uiso 1.0000 H
H32 0.0756 0.2145 0.1396 0.0319 Uiso 1.0000 H
H41 0.2159 0.2229 0.3235 0.0392 Uiso 1.0000 H
H42 0.1388 0.3422 0.3579 0.0392 Uiso 1.0000 H
H51 0.1712 0.0526 0.5401 0.0315 Uiso 1.0000 H
H61 0.246(4) -0.236(6) 0.521(3) 0.0403 Uiso 1.0000 H
H111 0.3606 0.3199 0.1920 0.0517 Uiso 1.0000 H
H112 0.2824 0.1885 0.0969 0.0517 Uiso 1.0000 H
H121 0.4207 0.2023 0.0251 0.0420 Uiso 1.0000 H
H122 0.3466 0.0362 -0.0559 0.0420 Uiso 1.0000 H
H131 0.4803 -0.1563 0.0953 0.0410 Uiso 1.0000 H
H132 0.3987 -0.3072 0.0570 0.0410 Uiso 1.0000 H
H141 0.4680 -0.0488 0.3154 0.0366 Uiso 1.0000 H
H142 0.4290 -0.3213 0.2995 0.0366 Uiso 1.0000 H
H151 0.3464 0.0291 0.3539 0.0368 Uiso 1.0000 H
H161 0.258(3) -0.249(10) 0.274(5) 0.0477 Uiso 1.0000 H

loop_
_atom_site_aniso_label
_atom_site_aniso_U_11
_atom_site_aniso_U_22
_atom_site_aniso_U_33
_atom_site_aniso_U_12
_atom_site_aniso_U_13
_atom_site_aniso_U_23
C1 0.031(4) 0.0250(16) 0.029(3) 0.0012(19) 0.017(3) 0.0054(17)
C2 0.035(6) 0.0241(17) 0.027(3) -0.0052(19) 0.005(4) 0.0036(16)
C3 0.024(6) 0.0307(19) 0.025(3) 0.004(2) 0.015(4) 0.0082(17)
C4 0.037(6) 0.0183(17) 0.043(4) -0.0046(19) 0.008(4) 0.0019(16)
C5 0.030(4) 0.0242(18) 0.025(3) 0.0058(16) 0.006(4) -0.0023(15)
C11 0.058(6) 0.025(2) 0.046(4) 0.010(2) 0.011(4) 0.0040(17)
C12 0.042(6) 0.0267(19) 0.036(4) -0.001(2) 0.003(4) 0.0048(19)
C13 0.038(6) 0.0281(17) 0.037(3) 0.000(2) 0.008(4) 0.0038(18)
C14 0.033(4) 0.0258(17) 0.033(3) -0.0041(19) 0.000(4) 0.0030(17)
C15 0.038(5) 0.0229(17) 0.031(3) -0.0034(17) 0.003(3) -0.0055(16)
O6 0.034(4) 0.0407(15) 0.026(3) 0.0151(16) 0.011(3) 0.0031(14)
O16 0.036(5) 0.0428(16) 0.040(4) -0.0119(17) 0.008(4) -0.0111(18)

loop_
_atom_type_symbol
_atom_type_scat_dispersion_real
_atom_type_scat_dispersion_imag
_atom_type_scat_source
C 0.0033 0.0016 'International Tables Vol C 4.2.6.8 and 6.1.1.4'
H 0.0000 0.0000 'International Tables Vol C 4.2.6.8 and 6.1.1.4'
O 0.0106 0.0060 'International Tables Vol C 4.2.6.8 and 6.1.1.4'

loop_
_geom_angle_atom_site_label_1
_geom_angle_atom_site_label_2
_geom_angle_atom_site_label_3
_geom_angle
_geom_angle_publ_flag
C2 C1 C5 104.2(5) yes
C2 C1 H11 110.772 no
C5 C1 H11 110.760 no
C2 C1 H12 110.773 no
C5 C1 H12 110.771 no
H11 C1 H12 109.480 no
C1 C2 C3 105.3(3) yes
C1 C2 H21 110.495 no
C3 C2 H21 110.496 no
C1 C2 H22 110.497 no
C3 C2 H22 110.501 no
H21 C2 H22 109.462 no
C2 C3 C4 106.5(4) yes
C2 C3 H31 110.216 no
C4 C3 H31 110.199 no
C2 C3 H32 110.218 no
C4 C3 H32 110.225 no
H31 C3 H32 109.460 no
C3 C4 C5 104.9(3) yes
C3 C4 H41 110.634 no
C5 C4 H41 110.625 no
C3 C4 H42 110.601 no
C5 C4 H42 110.605 no
H41 C4 H42 109.462 no
C4 C5 C1 103.0(3) yes
C4 C5 O6 108.3(5) yes
C1 C5 O6 110.2(3) yes
C4 C5 H51 111.654 no
C1 C5 H51 111.640 no
O6 C5 H51 111.650 no
C12 C11 C15 106.1(4) yes
C12 C11 H111 110.305 no
C15 C11 H111 110.309 no
C12 C11 H112 110.315 no
C15 C11 H112 110.312 no
H111 C11 H112 109.471 no
C11 C12 C13 105.3(6) yes
C11 C12 H121 110.489 no
C13 C12 H121 110.503 no
C11 C12 H122 110.479 no
C13 C12 H122 110.496 no
H121 C12 H122 109.473 no
C12 C13 C14 105.6(6) yes
C12 C13 H131 110.429 no
C14 C13 H131 110.424 no
C12 C13 H132 110.435 no
C14 C13 H132 110.430 no
H131 C13 H132 109.469 no
C13 C14 C15 104.3(4) yes
C13 C14 H141 110.752 no
C15 C14 H141 110.731 no
C13 C14 H142 110.751 no
C15 C14 H142 110.727 no
H141 C14 H142 109.472 no
C11 C15 C14 102.8(7) yes
C11 C15 O16 110.0(3) yes
C14 C15 O16 109.1(4) yes
C11 C15 H151 111.506 no
C14 C15 H151 111.511 no
O16 C15 H151 111.519 no
C5 O6 H61 108(4) no
C15 O16 H161 115(4) no

loop_
_geom_bond_atom_site_label_1
_geom_bond_atom_site_label_2
_geom_bond_distance
_geom_bond_publ_flag
C1 C2 1.520(7) yes
C1 C5 1.511(7) yes
C1 H11 1.000 no
C1 H12 1.000 no
C2 C3 1.539(7) yes
C2 H21 1.000 no
C2 H22 1.000 no
C3 C4 1.528(5) yes
C3 H31 1.000 no
C3 H32 1.000 no
C4 C5 1.540(6) yes
C4 H41 1.000 no
C4 H42 1.000 no
C5 O6 1.441(6) yes
C5 H51 1.000 no
C11 C12 1.549(15) yes
C11 C15 1.526(8) yes
C11 H111 1.000 no
C11 H112 1.000 no
C12 C13 1.533(5) yes
C12 H121 1.000 no
C12 H122 1.000 no
C13 C14 1.498(10) yes
C13 H131 1.000 no
C13 H132 1.000 no
C14 C15 1.524(10) yes
C14 H141 1.000 no
C14 H142 1.000 no
C15 O16 1.439(5) yes
C15 H151 1.000 no
O6 H61 0.901(9) no
O16 H161 0.901(9) no
